data_4069262
loop_
_publ_author_name
'Ho, Chien-Chang'
'Chatterjee, Sandipan'
'Wu, Tzu-Liang'
'Chan, Kai-Ting'
'Chang, Yu-Wei'
'Hsiao, Tsun-Hung'
'Lee, Hon Man'

_publ_section_title
;
 Direct Arylation Mediated by Palladium Complexes with Rigid
 Phosphine-Functionalized N-Heterocyclic Carbenes
;
_journal_issue 9
_journal_name_full Organometallics
_journal_page_first 2837
_journal_paper_doi 10.1021/om900112y
_journal_volume 28
_journal_year 2009
_chemical_formula_moiety 'C33 H43 N4 P Pd, 2(B F4)'
_chemical_formula_sum 'C33 H43 B2 F8 N4 P Pd'
_chemical_formula_weight 806.70
_space_group_IT_number 14
_symmetry_cell_setting monoclinic
_symmetry_Int_Tables_number 14
_symmetry_space_group_name_Hall '-P 2yn'
_symmetry_space_group_name_H-M 'P 1 21/n 1'
_atom_sites_solution_hydrogens geom
_atom_sites_solution_primary direct
_atom_sites_solution_secondary difmap
_audit_creation_method SHELXL-97
_cell_angle_alpha 90.00
_cell_angle_beta 98.8950(10)
_cell_angle_gamma 90.00
_cell_formula_units_Z 4
_cell_length_a 10.2988(6)
_cell_length_b 22.6880(13)
_cell_length_c 15.4923(9)
_cell_measurement_reflns_used 9942
_cell_measurement_temperature 273(2)
_cell_measurement_theta_max 33.2
_cell_measurement_theta_min 2.2
_cell_volume 3576.4(4)
_computing_cell_refinement APEX2
_computing_data_collection 'APEX2 (Bruker, 2004)'
_computing_data_reduction APEX2
_computing_molecular_graphics 'SHELXTL 5.1'
_computing_publication_material 'SHELXTL 5.1'
_computing_structure_refinement 'SHELXTL 5.1'
_computing_structure_solution 'SHELXTL 5.1 (Sheldrick, 2008)'
_diffrn_ambient_temperature 150(2)
_diffrn_measured_fraction_theta_full 1.000
_diffrn_measured_fraction_theta_max 1.000
_diffrn_measurement_device_type 'Bruker SMART APEX II'
_diffrn_measurement_method \w
_diffrn_radiation_monochromator graphite
_diffrn_radiation_probe x-ray
_diffrn_radiation_type MoK\a
_diffrn_radiation_wavelength 0.71073
_diffrn_reflns_av_R_equivalents 0.0243
_diffrn_reflns_av_sigmaI/netI 0.0169
_diffrn_reflns_limit_h_max 14
_diffrn_reflns_limit_h_min -14
_diffrn_reflns_limit_k_max 30
_diffrn_reflns_limit_k_min -30
_diffrn_reflns_limit_l_max 21
_diffrn_reflns_limit_l_min -21
_diffrn_reflns_number 56203
_diffrn_reflns_theta_full 29.00
_diffrn_reflns_theta_max 29.00
_diffrn_reflns_theta_min 1.60
_diffrn_source 'Normal-focus sealed tube'
_diffrn_source_type 'Bruker KFN-Mo-2K-90'
_diffrn_standards_decay_% 0
_diffrn_standards_interval_count 0
_diffrn_standards_interval_time 0
_diffrn_standards_number 0
_exptl_absorpt_coefficient_mu 0.635
_exptl_absorpt_correction_T_max 0.8835
_exptl_absorpt_correction_T_min 0.8677
_exptl_absorpt_correction_type multi-scan
_exptl_absorpt_process_details 'SADABS 2.10 (Sheldrick, 2003)'
_exptl_crystal_colour colorless
_exptl_crystal_density_diffrn 1.498
_exptl_crystal_density_method 'not measured'
_exptl_crystal_description block
_exptl_crystal_F_000 1648
_exptl_crystal_size_max 0.23
_exptl_crystal_size_mid 0.21
_exptl_crystal_size_min 0.20
_refine_diff_density_max 1.770
_refine_diff_density_min -0.390
_refine_diff_density_rms 0.064
_refine_ls_extinction_method none
_refine_ls_goodness_of_fit_ref 1.102
_refine_ls_hydrogen_treatment constr
_refine_ls_matrix_type full
_refine_ls_number_parameters 470
_refine_ls_number_reflns 9489
_refine_ls_number_restraints 0
_refine_ls_restrained_S_all 1.102
_refine_ls_R_factor_all 0.0357
_refine_ls_R_factor_gt 0.0297
_refine_ls_shift/su_max 0.002
_refine_ls_shift/su_mean 0.000
_refine_ls_structure_factor_coef Fsqd
_refine_ls_weighting_details 'calc w=1/[\s^2^(Fo^2^)+(0.0308P)^2^+3.3771P] where P=(Fo^2^+2Fc^2^)/3'
_refine_ls_weighting_scheme calc
_refine_ls_wR_factor_gt 0.0754
_refine_ls_wR_factor_ref 0.0778
_reflns_number_gt 8375
_reflns_number_total 9489
_reflns_threshold_expression I>2\s
_cod_data_source_file om900112y_si_001.cif
_cod_data_source_block 12
_cod_original_sg_symbol_H-M 'P 21/n'
_cod_database_code 4069262

loop_
_symmetry_equiv_pos_as_xyz
'x, y, z'
'-x+1/2, y+1/2, -z+1/2'
'-x, -y, -z'
'x-1/2, -y-1/2, z-1/2'

loop_
_atom_site_label
_atom_site_type_symbol
_atom_site_fract_x
_atom_site_fract_y
_atom_site_fract_z
_atom_site_U_iso_or_equiv
_atom_site_adp_type
_atom_site_occupancy
_atom_site_symmetry_multiplicity
_atom_site_calc_flag
_atom_site_refinement_flags
_atom_site_disorder_assembly
_atom_site_disorder_group
Pd1 Pd 0.739861(13) 0.358568(6) 0.250095(9) 0.01945(4) Uani 1 1 d . . .
P1 P 0.53756(4) 0.40061(2) 0.24903(3) 0.02000(9) Uani 1 1 d . . .
N1 N 0.61411(15) 0.26346(7) 0.33770(10) 0.0232(3) Uani 1 1 d . . .
N2 N 0.65081(16) 0.23407(7) 0.21231(11) 0.0263(3) Uani 1 1 d . . .
N3 N 0.91657(15) 0.31171(7) 0.24167(10) 0.0225(3) Uani 1 1 d . . .
N4 N 0.84215(16) 0.43772(7) 0.23875(13) 0.0294(4) Uani 1 1 d . . .
C9 C 0.2381(2) 0.33730(11) 0.42340(14) 0.0336(5) Uani 1 1 d . . .
H9A H 0.1770 0.3268 0.4591 0.040 Uiso 1 1 calc R . .
C10 C 0.2035(2) 0.37561(10) 0.35461(14) 0.0299(4) Uani 1 1 d . . .
H10A H 0.1185 0.3906 0.3434 0.036 Uiso 1 1 calc R . .
C11 C 0.29465(19) 0.39190(9) 0.30217(13) 0.0262(4) Uani 1 1 d . . .
H11A H 0.2695 0.4172 0.2553 0.031 Uiso 1 1 calc R . .
C1 C 0.42381(18) 0.37107(8) 0.31826(12) 0.0219(3) Uani 1 1 d . . .
C8 C 0.3643(2) 0.31459(10) 0.43897(13) 0.0304(4) Uani 1 1 d . . .
H8A H 0.3867 0.2877 0.4841 0.036 Uiso 1 1 calc R . .
C12 C 0.44390(19) 0.39639(8) 0.13795(12) 0.0234(4) Uani 1 1 d . . .
H12A H 0.3658 0.4213 0.1359 0.028 Uiso 1 1 calc R . .
C13 C 0.3979(2) 0.33359(9) 0.11339(13) 0.0292(4) Uani 1 1 d . . .
H13A H 0.3441 0.3192 0.1551 0.035 Uiso 1 1 calc R . .
H13B H 0.4736 0.3079 0.1159 0.035 Uiso 1 1 calc R . .
C14 C 0.3183(2) 0.33195(11) 0.02122(14) 0.0358(5) Uani 1 1 d . . .
H14A H 0.2925 0.2917 0.0062 0.043 Uiso 1 1 calc R . .
H14B H 0.2391 0.3553 0.0199 0.043 Uiso 1 1 calc R . .
C17 C 0.5257(2) 0.42031(10) 0.07110(13) 0.0296(4) Uani 1 1 d . . .
H17A H 0.6047 0.3968 0.0727 0.036 Uiso 1 1 calc R . .
H17B H 0.5520 0.4605 0.0860 0.036 Uiso 1 1 calc R . .
C16 C 0.4464(3) 0.41864(11) -0.02112(14) 0.0387(5) Uani 1 1 d . . .
H16A H 0.3712 0.4447 -0.0239 0.046 Uiso 1 1 calc R . .
H16B H 0.5006 0.4326 -0.0628 0.046 Uiso 1 1 calc R . .
C6 C 0.5750(2) 0.20516(9) 0.32993(14) 0.0305(4) Uani 1 1 d . . .
H6A H 0.5392 0.1831 0.3710 0.037 Uiso 1 1 calc R . .
C5 C 0.5988(2) 0.18666(9) 0.25155(15) 0.0329(4) Uani 1 1 d . . .
H5A H 0.5832 0.1491 0.2281 0.040 Uiso 1 1 calc R . .
C3 C 0.59295(18) 0.30400(9) 0.40779(12) 0.0250(4) Uani 1 1 d . . .
H3A H 0.6593 0.3347 0.4136 0.030 Uiso 1 1 calc R . .
H3B H 0.6011 0.2828 0.4627 0.030 Uiso 1 1 calc R . .
C15 C 0.3991(3) 0.35618(12) -0.04551(14) 0.0405(5) Uani 1 1 d . . .
H15A H 0.3459 0.3565 -0.1029 0.049 Uiso 1 1 calc R . .
H15B H 0.4743 0.3308 -0.0479 0.049 Uiso 1 1 calc R . .
C4 C 0.65928(17) 0.28128(8) 0.26503(12) 0.0217(3) Uani 1 1 d . . .
C7 C 0.6924(2) 0.23169(11) 0.12626(15) 0.0374(5) Uani 1 1 d . . .
H7A H 0.7249 0.2696 0.1123 0.056 Uiso 1 1 calc R . .
H7B H 0.6190 0.2210 0.0831 0.056 Uiso 1 1 calc R . .
H7C H 0.7608 0.2028 0.1269 0.056 Uiso 1 1 calc R . .
C24 C 0.97344(19) 0.31686(9) 0.16964(13) 0.0282(4) Uani 1 1 d . . .
H24A H 0.9416 0.3449 0.1279 0.034 Uiso 1 1 calc R . .
C28 C 0.96464(19) 0.27139(9) 0.30163(13) 0.0274(4) Uani 1 1 d . . .
H28A H 0.9257 0.2674 0.3516 0.033 Uiso 1 1 calc R . .
C27 C 1.0700(2) 0.23561(10) 0.29172(16) 0.0356(5) Uani 1 1 d . . .
H27A H 1.1020 0.2085 0.3349 0.043 Uiso 1 1 calc R . .
C26 C 1.1272(2) 0.24047(10) 0.21728(17) 0.0372(5) Uani 1 1 d . . .
H26A H 1.1974 0.2165 0.2089 0.045 Uiso 1 1 calc R . .
C25 C 1.0781(2) 0.28163(10) 0.15572(15) 0.0343(5) Uani 1 1 d . . .
H25A H 1.1150 0.2858 0.1049 0.041 Uiso 1 1 calc R . .
C29 C 0.9099(2) 0.46201(10) 0.31093(18) 0.0388(5) Uani 1 1 d . . .
H29A H 0.8995 0.4470 0.3653 0.047 Uiso 1 1 calc R . .
C30 C 0.9952(3) 0.50903(12) 0.3067(3) 0.0585(9) Uani 1 1 d . . .
H30A H 1.0405 0.5253 0.3577 0.070 Uiso 1 1 calc R . .
C33 C 0.8586(2) 0.46010(11) 0.16034(19) 0.0440(6) Uani 1 1 d . . .
H33A H 0.8123 0.4436 0.1098 0.053 Uiso 1 1 calc R . .
C32 C 0.9429(3) 0.50703(14) 0.1531(3) 0.0655(9) Uani 1 1 d . . .
H32A H 0.9522 0.5219 0.0984 0.079 Uiso 1 1 calc R . .
C21 C 0.5174(3) 0.58920(11) 0.37482(17) 0.0423(6) Uani 1 1 d . . .
H21A H 0.4464 0.5800 0.4071 0.051 Uiso 1 1 calc R . .
H21B H 0.5437 0.6297 0.3875 0.051 Uiso 1 1 calc R . .
C20 C 0.4689(2) 0.58265(10) 0.27729(16) 0.0389(5) Uani 1 1 d . . .
H20A H 0.5366 0.5962 0.2449 0.047 Uiso 1 1 calc R . .
H20B H 0.3918 0.6072 0.2611 0.047 Uiso 1 1 calc R . .
C19 C 0.4343(2) 0.51862(9) 0.25276(14) 0.0301(4) Uani 1 1 d . . .
H19A H 0.4062 0.5156 0.1902 0.036 Uiso 1 1 calc R . .
H19B H 0.3623 0.5057 0.2819 0.036 Uiso 1 1 calc R . .
C18 C 0.55417(18) 0.47912(8) 0.27992(12) 0.0237(4) Uani 1 1 d . . .
H18A H 0.6250 0.4951 0.2512 0.028 Uiso 1 1 calc R . .
C22 C 0.6335(2) 0.54847(10) 0.40441(16) 0.0404(5) Uani 1 1 d . . .
H22A H 0.6575 0.5511 0.4673 0.048 Uiso 1 1 calc R . .
H22B H 0.7083 0.5611 0.3781 0.048 Uiso 1 1 calc R . .
C31 C 1.0121(3) 0.53123(12) 0.2273(3) 0.0687(10) Uani 1 1 d . . .
H31A H 1.0698 0.5623 0.2236 0.082 Uiso 1 1 calc R . .
C23 C 0.6005(2) 0.48460(9) 0.37884(13) 0.0302(4) Uani 1 1 d . . .
H23A H 0.5319 0.4705 0.4101 0.036 Uiso 1 1 calc R . .
H23B H 0.6776 0.4602 0.3954 0.036 Uiso 1 1 calc R . .
C2 C 0.45845(18) 0.33140(9) 0.38797(12) 0.0229(3) Uani 1 1 d . . .
F1 F 0.25911(16) 0.15900(8) 0.48895(11) 0.0526(4) Uani 1 1 d . . .
F2 F 0.46035(14) 0.12344(8) 0.47504(9) 0.0492(4) Uani 1 1 d . . .
F3 F 0.30751(15) 0.13675(7) 0.35500(9) 0.0480(4) Uani 1 1 d . . .
F4 F 0.28198(18) 0.06363(7) 0.45051(12) 0.0589(4) Uani 1 1 d . . .
B1 B 0.3265(2) 0.12077(12) 0.44198(17) 0.0337(5) Uani 1 1 d . . .
F5 F 0.51777(15) 0.11846(7) 0.07055(11) 0.0481(4) Uani 1 1 d . A .
F6 F 0.3063(4) 0.09246(19) 0.0338(4) 0.0769(16) Uani 0.682(12) 1 d P A 1
F7 F 0.3558(5) 0.18277(19) 0.0813(4) 0.091(2) Uani 0.682(12) 1 d P A 1
F8 F 0.3965(4) 0.1538(4) -0.0496(2) 0.089(3) Uani 0.682(12) 1 d P A 1
F6A F 0.3345(14) 0.1060(6) -0.0243(13) 0.158(11) Uani 0.318(12) 1 d P A 2
F7A F 0.3213(12) 0.1492(11) 0.0949(8) 0.144(8) Uani 0.318(12) 1 d P A 2
F8A F 0.4056(8) 0.1938(5) -0.0005(11) 0.094(5) Uani 0.318(12) 1 d P A 2
B2 B 0.3931(3) 0.13817(12) 0.03535(17) 0.0355(5) Uani 1 1 d . . .

loop_
_atom_site_aniso_label
_atom_site_aniso_U_11
_atom_site_aniso_U_22
_atom_site_aniso_U_33
_atom_site_aniso_U_23
_atom_site_aniso_U_13
_atom_site_aniso_U_12
Pd1 0.01754(7) 0.01968(7) 0.02169(7) -0.00042(5) 0.00478(5) -0.00289(5)
P1 0.0193(2) 0.0209(2) 0.0199(2) 0.00080(17) 0.00358(16) -0.00172(16)
N1 0.0225(7) 0.0240(8) 0.0231(7) 0.0038(6) 0.0035(6) -0.0010(6)
N2 0.0281(8) 0.0244(8) 0.0273(8) -0.0026(6) 0.0071(6) -0.0056(6)
N3 0.0204(7) 0.0238(7) 0.0237(7) -0.0015(6) 0.0050(6) -0.0028(6)
N4 0.0232(8) 0.0218(8) 0.0441(10) -0.0013(7) 0.0077(7) -0.0014(6)
C9 0.0264(10) 0.0491(13) 0.0276(10) 0.0006(9) 0.0117(8) -0.0031(9)
C10 0.0215(9) 0.0366(11) 0.0319(10) -0.0016(9) 0.0057(8) 0.0000(8)
C11 0.0225(9) 0.0290(10) 0.0268(9) 0.0020(7) 0.0029(7) -0.0009(7)
C1 0.0211(8) 0.0251(9) 0.0200(8) -0.0006(7) 0.0043(6) -0.0023(7)
C8 0.0317(10) 0.0397(11) 0.0207(9) 0.0052(8) 0.0071(7) -0.0005(8)
C12 0.0241(9) 0.0262(9) 0.0199(8) 0.0027(7) 0.0028(7) -0.0028(7)
C13 0.0325(10) 0.0303(10) 0.0233(9) 0.0014(8) -0.0003(7) -0.0108(8)
C14 0.0397(12) 0.0409(12) 0.0247(10) 0.0017(9) -0.0014(8) -0.0145(9)
C17 0.0340(10) 0.0320(10) 0.0235(9) 0.0024(8) 0.0066(8) -0.0089(8)
C16 0.0471(13) 0.0464(13) 0.0227(10) 0.0078(9) 0.0060(9) -0.0109(10)
C6 0.0312(10) 0.0271(10) 0.0332(11) 0.0084(8) 0.0052(8) -0.0059(8)
C5 0.0387(11) 0.0232(9) 0.0368(11) 0.0006(8) 0.0053(9) -0.0088(8)
C3 0.0247(9) 0.0336(10) 0.0165(8) 0.0025(7) 0.0024(7) 0.0017(7)
C15 0.0475(13) 0.0527(14) 0.0205(10) -0.0027(9) 0.0026(9) -0.0137(11)
C4 0.0200(8) 0.0228(8) 0.0228(8) 0.0007(7) 0.0048(6) -0.0021(6)
C7 0.0449(13) 0.0376(12) 0.0334(11) -0.0128(9) 0.0173(10) -0.0118(10)
C24 0.0249(9) 0.0342(10) 0.0263(9) 0.0012(8) 0.0066(7) -0.0048(8)
C28 0.0271(9) 0.0266(9) 0.0295(10) 0.0025(8) 0.0071(8) -0.0016(7)
C27 0.0303(10) 0.0264(10) 0.0503(13) 0.0055(9) 0.0069(9) 0.0020(8)
C26 0.0269(10) 0.0286(10) 0.0587(15) -0.0094(10) 0.0147(10) -0.0015(8)
C25 0.0276(10) 0.0429(12) 0.0351(11) -0.0086(9) 0.0136(8) -0.0068(9)
C29 0.0255(10) 0.0312(11) 0.0591(15) -0.0152(10) 0.0048(10) 0.0008(8)
C30 0.0320(12) 0.0340(13) 0.107(3) -0.0295(15) 0.0040(14) -0.0047(10)
C33 0.0375(12) 0.0387(12) 0.0572(16) 0.0144(11) 0.0120(11) -0.0084(10)
C32 0.0480(16) 0.0490(16) 0.102(3) 0.0286(17) 0.0210(17) -0.0136(13)
C21 0.0485(14) 0.0295(11) 0.0473(14) -0.0106(10) 0.0021(11) 0.0057(10)
C20 0.0440(13) 0.0236(10) 0.0462(13) 0.0006(9) -0.0016(10) 0.0053(9)
C19 0.0310(10) 0.0245(9) 0.0326(10) 0.0017(8) -0.0018(8) 0.0027(8)
C18 0.0247(9) 0.0214(8) 0.0252(9) -0.0003(7) 0.0041(7) -0.0001(7)
C22 0.0435(13) 0.0341(12) 0.0398(12) -0.0108(10) -0.0054(10) 0.0021(10)
C31 0.0413(15) 0.0293(13) 0.138(3) 0.0068(17) 0.0212(18) -0.0113(11)
C23 0.0323(10) 0.0295(10) 0.0265(10) -0.0027(8) -0.0029(8) 0.0040(8)
C2 0.0227(8) 0.0282(9) 0.0178(8) -0.0011(7) 0.0033(6) -0.0007(7)
F1 0.0476(9) 0.0603(10) 0.0535(9) -0.0137(8) 0.0189(7) 0.0049(7)
F2 0.0327(7) 0.0806(11) 0.0336(7) 0.0054(7) 0.0029(6) 0.0017(7)
F3 0.0438(8) 0.0695(11) 0.0295(7) 0.0057(7) 0.0015(6) -0.0023(7)
F4 0.0688(11) 0.0448(9) 0.0662(11) 0.0038(8) 0.0202(9) -0.0085(8)
B1 0.0307(12) 0.0425(13) 0.0287(12) 0.0006(10) 0.0076(9) 0.0001(10)
F5 0.0399(8) 0.0420(8) 0.0558(9) 0.0081(7) -0.0132(7) -0.0028(6)
F6 0.0483(17) 0.069(2) 0.105(4) 0.015(2) -0.014(2) -0.0284(15)
F7 0.080(3) 0.068(3) 0.115(5) -0.045(3) -0.011(3) 0.021(2)
F8 0.055(2) 0.167(7) 0.046(2) 0.053(3) 0.0138(15) 0.026(3)
F6A 0.118(11) 0.112(11) 0.200(19) -0.124(12) -0.118(12) 0.056(9)
F7A 0.095(8) 0.27(2) 0.081(6) -0.022(11) 0.059(6) 0.000(11)
F8A 0.065(4) 0.070(6) 0.135(12) 0.064(7) -0.018(5) -0.003(4)
B2 0.0334(12) 0.0389(13) 0.0317(12) 0.0036(10) -0.0025(9) -0.0030(10)

loop_
_atom_type_symbol
_atom_type_description
_atom_type_scat_dispersion_real
_atom_type_scat_dispersion_imag
_atom_type_scat_source
C C 0.0033 0.0016 'International Tables Vol C Tables 4.2.6.8 and 6.1.1.4'
H H 0.0000 0.0000 'International Tables Vol C Tables 4.2.6.8 and 6.1.1.4'
B B 0.0013 0.0007 'International Tables Vol C Tables 4.2.6.8 and 6.1.1.4'
F F 0.0171 0.0103 'International Tables Vol C Tables 4.2.6.8 and 6.1.1.4'
N N 0.0061 0.0033 'International Tables Vol C Tables 4.2.6.8 and 6.1.1.4'
P P 0.1023 0.0942 'International Tables Vol C Tables 4.2.6.8 and 6.1.1.4'
Pd Pd -0.9988 1.0072 'International Tables Vol C Tables 4.2.6.8 and 6.1.1.4'

loop_
_geom_angle_atom_site_label_1
_geom_angle_atom_site_label_2
_geom_angle_atom_site_label_3
_geom_angle
C4 Pd1 N4 174.89(7)
C4 Pd1 N3 86.70(7)
N4 Pd1 N3 88.70(6)
C4 Pd1 P1 88.41(5)
N4 Pd1 P1 96.36(5)
N3 Pd1 P1 173.36(4)
C1 P1 C12 103.78(8)
C1 P1 C18 104.07(9)
C12 P1 C18 107.87(9)
C1 P1 Pd1 120.45(6)
C12 P1 Pd1 109.26(7)
C18 P1 Pd1 110.64(6)
C4 N1 C6 110.39(17)
C4 N1 C3 122.82(16)
C6 N1 C3 126.20(17)
C4 N2 C5 110.27(17)
C4 N2 C7 125.70(17)
C5 N2 C7 124.02(18)
C28 N3 C24 118.20(17)
C28 N3 Pd1 121.67(13)
C24 N3 Pd1 119.62(13)
C29 N4 C33 118.3(2)
C29 N4 Pd1 118.93(16)
C33 N4 Pd1 122.02(16)
C10 C9 C8 119.51(19)
C10 C9 H9A 120.2
C8 C9 H9A 120.2
C9 C10 C11 120.31(19)
C9 C10 H10A 119.8
C11 C10 H10A 119.8
C10 C11 C1 121.24(18)
C10 C11 H11A 119.4
C1 C11 H11A 119.4
C11 C1 C2 118.31(17)
C11 C1 P1 116.67(14)
C2 C1 P1 124.97(14)
C9 C8 C2 121.06(19)
C9 C8 H8A 119.5
C2 C8 H8A 119.5
C13 C12 C17 110.07(16)
C13 C12 P1 112.21(13)
C17 C12 P1 110.49(13)
C13 C12 H12A 108.0
C17 C12 H12A 108.0
P1 C12 H12A 108.0
C12 C13 C14 110.76(17)
C12 C13 H13A 109.5
C14 C13 H13A 109.5
C12 C13 H13B 109.5
C14 C13 H13B 109.5
H13A C13 H13B 108.1
C15 C14 C13 110.68(18)
C15 C14 H14A 109.5
C13 C14 H14A 109.5
C15 C14 H14B 109.5
C13 C14 H14B 109.5
H14A C14 H14B 108.1
C12 C17 C16 110.58(17)
C12 C17 H17A 109.5
C16 C17 H17A 109.5
C12 C17 H17B 109.5
C16 C17 H17B 109.5
H17A C17 H17B 108.1
C15 C16 C17 110.93(19)
C15 C16 H16A 109.5
C17 C16 H16A 109.5
C15 C16 H16B 109.5
C17 C16 H16B 109.5
H16A C16 H16B 108.0
C5 C6 N1 106.66(17)
C5 C6 H6A 126.7
N1 C6 H6A 126.7
C6 C5 N2 106.94(18)
C6 C5 H5A 126.5
N2 C5 H5A 126.5
N1 C3 C2 110.22(15)
N1 C3 H3A 109.6
C2 C3 H3A 109.6
N1 C3 H3B 109.6
C2 C3 H3B 109.6
H3A C3 H3B 108.1
C14 C15 C16 110.68(19)
C14 C15 H15A 109.5
C16 C15 H15A 109.5
C14 C15 H15B 109.5
C16 C15 H15B 109.5
H15A C15 H15B 108.1
N2 C4 N1 105.73(16)
N2 C4 Pd1 128.93(14)
N1 C4 Pd1 124.94(14)
N2 C7 H7A 109.5
N2 C7 H7B 109.5
H7A C7 H7B 109.5
N2 C7 H7C 109.5
H7A C7 H7C 109.5
H7B C7 H7C 109.5
N3 C24 C25 121.9(2)
N3 C24 H24A 119.0
C25 C24 H24A 119.0
N3 C28 C27 122.34(19)
N3 C28 H28A 118.8
C27 C28 H28A 118.8
C26 C27 C28 119.4(2)
C26 C27 H27A 120.3
C28 C27 H27A 120.3
C25 C26 C27 118.4(2)
C25 C26 H26A 120.8
C27 C26 H26A 120.8
C26 C25 C24 119.7(2)
C26 C25 H25A 120.1
C24 C25 H25A 120.1
N4 C29 C30 121.8(3)
N4 C29 H29A 119.1
C30 C29 H29A 119.1
C31 C30 C29 119.7(3)
C31 C30 H30A 120.1
C29 C30 H30A 120.1
N4 C33 C32 121.9(3)
N4 C33 H33A 119.1
C32 C33 H33A 119.1
C31 C32 C33 119.3(3)
C31 C32 H32A 120.3
C33 C32 H32A 120.3
C20 C21 C22 111.2(2)
C20 C21 H21A 109.4
C22 C21 H21A 109.4
C20 C21 H21B 109.4
C22 C21 H21B 109.4
H21A C21 H21B 108.0
C21 C20 C19 111.54(19)
C21 C20 H20A 109.3
C19 C20 H20A 109.3
C21 C20 H20B 109.3
C19 C20 H20B 109.3
H20A C20 H20B 108.0
C20 C19 C18 109.90(17)
C20 C19 H19A 109.7
C18 C19 H19A 109.7
C20 C19 H19B 109.7
C18 C19 H19B 109.7
H19A C19 H19B 108.2
C19 C18 C23 109.82(16)
C19 C18 P1 117.08(14)
C23 C18 P1 109.78(13)
C19 C18 H18A 106.5
C23 C18 H18A 106.5
P1 C18 H18A 106.5
C21 C22 C23 111.38(19)
C21 C22 H22A 109.4
C23 C22 H22A 109.4
C21 C22 H22B 109.4
C23 C22 H22B 109.4
H22A C22 H22B 108.0
C30 C31 C32 119.1(3)
C30 C31 H31A 120.5
C32 C31 H31A 120.5
C22 C23 C18 110.96(18)
C22 C23 H23A 109.4
C18 C23 H23A 109.4
C22 C23 H23B 109.4
C18 C23 H23B 109.4
H23A C23 H23B 108.0
C8 C2 C1 119.52(18)
C8 C2 C3 118.01(17)
C1 C2 C3 122.41(16)
F3 B1 F1 110.0(2)
F3 B1 F4 109.8(2)
F1 B1 F4 109.6(2)
F3 B1 F2 109.26(19)
F1 B1 F2 109.1(2)
F4 B1 F2 109.1(2)
F6A B2 F7A 111.9(11)
F6A B2 F7 133.7(6)
F7A B2 F7 39.2(9)
F6A B2 F6 46.2(11)
F7A B2 F6 73.4(10)
F7 B2 F6 110.1(4)
F6A B2 F8 61.6(11)
F7A B2 F8 137.6(8)
F7 B2 F8 111.7(4)
F6 B2 F8 107.1(3)
F6A B2 F5 114.3(5)
F7A B2 F5 112.2(7)
F7 B2 F5 111.2(3)
F6 B2 F5 109.0(3)
F8 B2 F5 107.5(2)
F6A B2 F8A 107.3(9)
F7A B2 F8A 102.0(9)
F7 B2 F8A 64.9(7)
F6 B2 F8A 141.3(4)
F8 B2 F8A 50.5(6)
F5 B2 F8A 108.2(4)

loop_
_geom_bond_atom_site_label_1
_geom_bond_atom_site_label_2
_geom_bond_distance
Pd1 C4 1.9688(18)
Pd1 N4 2.1030(17)
Pd1 N3 2.1290(16)
Pd1 P1 2.2891(5)
P1 C1 1.8332(19)
P1 C12 1.8405(19)
P1 C18 1.8455(19)
N1 C4 1.345(2)
N1 C6 1.382(3)
N1 C3 1.465(2)
N2 C4 1.342(2)
N2 C5 1.384(3)
N2 C7 1.463(3)
N3 C28 1.343(3)
N3 C24 1.343(2)
N4 C29 1.341(3)
N4 C33 1.351(3)
C9 C10 1.379(3)
C9 C8 1.384(3)
C9 H9A 0.9300
C10 C11 1.384(3)
C10 H10A 0.9300
C11 C1 1.397(3)
C11 H11A 0.9300
C1 C2 1.409(3)
C8 C2 1.395(3)
C8 H8A 0.9300
C12 C13 1.531(3)
C12 C17 1.532(3)
C12 H12A 0.9800
C13 C14 1.533(3)
C13 H13A 0.9700
C13 H13B 0.9700
C14 C15 1.526(3)
C14 H14A 0.9700
C14 H14B 0.9700
C17 C16 1.533(3)
C17 H17A 0.9700
C17 H17B 0.9700
C16 C15 1.527(3)
C16 H16A 0.9700
C16 H16B 0.9700
C6 C5 1.343(3)
C6 H6A 0.9300
C5 H5A 0.9300
C3 C2 1.506(3)
C3 H3A 0.9700
C3 H3B 0.9700
C15 H15A 0.9700
C15 H15B 0.9700
C7 H7A 0.9600
C7 H7B 0.9600
C7 H7C 0.9600
C24 C25 1.385(3)
C24 H24A 0.9300
C28 C27 1.383(3)
C28 H28A 0.9300
C27 C26 1.378(3)
C27 H27A 0.9300
C26 C25 1.374(3)
C26 H26A 0.9300
C25 H25A 0.9300
C29 C30 1.390(3)
C29 H29A 0.9300
C30 C31 1.365(5)
C30 H30A 0.9300
C33 C32 1.389(3)
C33 H33A 0.9300
C32 C31 1.371(5)
C32 H32A 0.9300
C21 C20 1.524(3)
C21 C22 1.524(3)
C21 H21A 0.9700
C21 H21B 0.9700
C20 C19 1.530(3)
C20 H20A 0.9700
C20 H20B 0.9700
C19 C18 1.531(3)
C19 H19A 0.9700
C19 H19B 0.9700
C18 C23 1.538(3)
C18 H18A 0.9800
C22 C23 1.527(3)
C22 H22A 0.9700
C22 H22B 0.9700
C31 H31A 0.9300
C23 H23A 0.9700
C23 H23B 0.9700
F1 B1 1.386(3)
F2 B1 1.396(3)
F3 B1 1.380(3)
F4 B1 1.388(3)
F5 B2 1.389(3)
F6 B2 1.367(4)
F7 B2 1.328(5)
F8 B2 1.368(4)
F6A B2 1.257(7)
F7A B2 1.293(10)
F8A B2 1.392(7)
